data_7039592
loop_
_publ_author_name
'Savka, Roman'
'Foro, Sabine'
'Plenio, Herbert'

_publ_section_title
;
 Pentiptycene-based concave NHC-metal complexes.
;
_journal_issue 27
_journal_name_full 'Dalton transactions (Cambridge, England : 2003)'
_journal_page_first 11015
_journal_page_last 11024
_journal_paper_doi 10.1039/c6dt01724j
_journal_volume 45
_journal_year 2016
_chemical_formula_moiety 'C81 H64 Ag Cl N2 O2'
_chemical_formula_sum 'C81 H64 Ag Cl N2 O2'
_chemical_formula_weight 1240.66
_chemical_name_systematic
; 
 ? 
;
_space_group_IT_number 13
_symmetry_cell_setting monoclinic
_symmetry_space_group_name_Hall '-P 2yac'
_symmetry_space_group_name_H-M 'P 1 2/n 1'
_atom_sites_solution_hydrogens geom
_atom_sites_solution_primary direct
_atom_sites_solution_secondary difmap
_audit_creation_method SHELXL-97
_audit_update_record
;
2015-09-16 deposited with the CCDC.
2016-06-06 downloaded from the CCDC.
;
_cell_angle_alpha 90.00
_cell_angle_beta 101.746(5)
_cell_angle_gamma 90.00
_cell_formula_units_Z 2
_cell_length_a 11.8068(6)
_cell_length_b 14.7394(7)
_cell_length_c 22.520(1)
_cell_measurement_reflns_used 6561
_cell_measurement_temperature 293(2)
_cell_measurement_theta_max 27.81
_cell_measurement_theta_min 2.80
_cell_volume 3837.0(3)
_computing_cell_refinement
;
CrysAlis RED (Oxford Diffraction Ltd., 2009)
;
_computing_data_collection
;
CrysAlis CCD (Oxford Diffraction Ltd., 2009)
;
_computing_data_reduction
;
CrysAlis RED (Oxford Diffraction Ltd., 2009)
;
_computing_molecular_graphics 'PLATON (Spek, 2003)'
_computing_publication_material 'SHELXL-97 (Sheldrick, 1997)'
_computing_structure_refinement 'SHELXL-97 (Sheldrick, 1997)'
_computing_structure_solution 'SHELXS-97 (Sheldrick, 1990)'
_diffrn_ambient_temperature 293(2)
_diffrn_measured_fraction_theta_full 0.981
_diffrn_measured_fraction_theta_max 0.981
_diffrn_measurement_device_type
;  
Oxford Diffraction Xcalibur (TM) Single Crystal X-ray Diffractometer 
with Sapphire CCD Detector.
;
_diffrn_measurement_method
;
Rotation method data acquisition using omega scans.
;
_diffrn_radiation_monochromator graphite
_diffrn_radiation_source 'fine-focus sealed tube'
_diffrn_radiation_type MoK\a
_diffrn_radiation_wavelength 0.71073
_diffrn_reflns_av_R_equivalents 0.0306
_diffrn_reflns_av_sigmaI/netI 0.0419
_diffrn_reflns_limit_h_max 14
_diffrn_reflns_limit_h_min -7
_diffrn_reflns_limit_k_max 17
_diffrn_reflns_limit_k_min -15
_diffrn_reflns_limit_l_max 19
_diffrn_reflns_limit_l_min -26
_diffrn_reflns_number 14778
_diffrn_reflns_theta_full 25.19
_diffrn_reflns_theta_max 25.19
_diffrn_reflns_theta_min 2.97
_diffrn_standards_decay_% 0
_diffrn_standards_number 0
_exptl_absorpt_coefficient_mu 0.340
_exptl_absorpt_correction_T_max 0.9477
_exptl_absorpt_correction_T_min 0.8540
_exptl_absorpt_correction_type multi-scan
_exptl_absorpt_process_details
;
CrysAlis RED, Oxford Diffraction Ltd., 2009
Empirical absorption correction using spherical harmonics,
implemented in SCALE3 ABSPACK scaling algorithm.
;
_exptl_crystal_colour colorless
_exptl_crystal_density_diffrn 1.074
_exptl_crystal_density_method 'not measured'
_exptl_crystal_description rod
_exptl_crystal_F_000 1288
_exptl_crystal_size_max 0.48
_exptl_crystal_size_mid 0.20
_exptl_crystal_size_min 0.16
_refine_diff_density_max 0.758
_refine_diff_density_min -0.595
_refine_diff_density_rms 0.116
_refine_ls_extinction_method none
_refine_ls_goodness_of_fit_ref 1.022
_refine_ls_hydrogen_treatment mixed
_refine_ls_matrix_type full
_refine_ls_number_parameters 398
_refine_ls_number_reflns 6778
_refine_ls_number_restraints 26
_refine_ls_restrained_S_all 1.040
_refine_ls_R_factor_all 0.1074
_refine_ls_R_factor_gt 0.0720
_refine_ls_shift/su_max 0.008
_refine_ls_shift/su_mean 0.000
_refine_ls_structure_factor_coef Fsqd
_refine_ls_weighting_details 'calc w=1/[\s^2^(Fo^2^)+(0.1672P)^2^+0.0000P] where P=(Fo^2^+2Fc^2^)/3'
_refine_ls_weighting_scheme calc
_refine_ls_wR_factor_gt 0.2084
_refine_ls_wR_factor_ref 0.2379
_reflns_number_gt 4444
_reflns_number_total 6778
_reflns_threshold_expression >2sigma(I)
_cod_data_source_file c6dt01724j2.cif
_cod_data_source_block publication_text
_cod_depositor_comments 'Adding full bibliography for 7039592.cif.'
_cod_original_sg_symbol_H-M 'P 2/n'
_cod_database_code 7039592

loop_
_symmetry_equiv_pos_as_xyz
'x, y, z'
'-x+1/2, y, -z+1/2'
'-x, -y, -z'
'x-1/2, -y, z-1/2'

loop_
_atom_site_label
_atom_site_type_symbol
_atom_site_fract_x
_atom_site_fract_y
_atom_site_fract_z
_atom_site_U_iso_or_equiv
_atom_site_adp_type
_atom_site_occupancy
_atom_site_symmetry_multiplicity
_atom_site_calc_flag
_atom_site_refinement_flags
C1 C 0.2500 0.2630(4) 0.2500 0.0355(12) Uani 1 2 d S
C2 C 0.2341(3) 0.4101(3) 0.21931(19) 0.0413(9) Uani 1 1 d .
C3 C 0.1875(3) 0.2886(3) 0.13993(17) 0.0377(9) Uani 1 1 d .
C4 C 0.0721(3) 0.2983(3) 0.11089(17) 0.0360(8) Uani 1 1 d .
C5 C -0.0254(3) 0.3387(3) 0.13704(18) 0.0400(9) Uani 1 1 d .
H5 H -0.0005 0.3593 0.1791 0.048 Uiso 1 1 calc R
C6 C -0.1189(3) 0.2659(3) 0.12943(19) 0.0424(10) Uani 1 1 d .
C7 C -0.1688(4) 0.2313(3) 0.1760(2) 0.0535(12) Uani 1 1 d .
H7 H -0.1451 0.2508 0.2159 0.064 Uiso 1 1 calc R
C8 C -0.2556(4) 0.1662(4) 0.1602(3) 0.0669(14) Uani 1 1 d .
H8 H -0.2900 0.1416 0.1902 0.080 Uiso 1 1 calc R
C9 C -0.2917(4) 0.1377(4) 0.1010(3) 0.0644(14) Uani 1 1 d .
H9 H -0.3503 0.0947 0.0915 0.077 Uiso 1 1 calc R
C10 C -0.2407(4) 0.1730(3) 0.0552(2) 0.0551(12) Uani 1 1 d .
H10 H -0.2642 0.1533 0.0154 0.066 Uiso 1 1 calc R
C11 C -0.1545(3) 0.2377(3) 0.0701(2) 0.0441(10) Uani 1 1 d .
C12 C -0.0918(3) 0.2841(3) 0.02588(19) 0.0428(10) Uani 1 1 d .
H12 H -0.1166 0.2628 -0.0160 0.051 Uiso 1 1 calc R
C13 C -0.1126(3) 0.3852(3) 0.0334(2) 0.0444(10) Uani 1 1 d .
C14 C -0.1614(4) 0.4448(4) -0.0110(2) 0.0551(12) Uani 1 1 d .
H14 H -0.1837 0.4248 -0.0509 0.066 Uiso 1 1 calc R
C15 C -0.1778(4) 0.5343(4) 0.0029(3) 0.0680(15) Uani 1 1 d .
H15 H -0.2100 0.5748 -0.0275 0.082 Uiso 1 1 calc R
C16 C -0.1460(4) 0.5640(4) 0.0628(3) 0.0698(15) Uani 1 1 d .
H16 H -0.1596 0.6238 0.0725 0.084 Uiso 1 1 calc R
C17 C -0.0939(4) 0.5043(3) 0.1081(3) 0.0572(12) Uani 1 1 d .
H17 H -0.0702 0.5244 0.1479 0.069 Uiso 1 1 calc R
C18 C -0.0777(3) 0.4148(3) 0.0935(2) 0.0440(10) Uani 1 1 d .
C19 C 0.0371(3) 0.2694(3) 0.05131(18) 0.0405(9) Uani 1 1 d .
C20 C 0.1154(3) 0.2295(3) 0.01983(18) 0.0431(10) Uani 1 1 d .
C21 C 0.2305(3) 0.2226(3) 0.04905(18) 0.0413(9) Uani 1 1 d .
C22 C 0.2655(3) 0.2512(3) 0.10902(19) 0.0400(9) Uani 1 1 d .
C23 C 0.3955(3) 0.2380(3) 0.1334(2) 0.0453(10) Uani 1 1 d .
H23 H 0.4211 0.2578 0.1756 0.054 Uiso 1 1 calc R
C24 C 0.4179(3) 0.1366(3) 0.1238(2) 0.0512(12) Uani 1 1 d .
C25 C 0.4675(4) 0.0757(4) 0.1674(3) 0.0647(14) Uani 1 1 d .
H25 H 0.4917 0.0936 0.2075 0.078 Uiso 1 1 calc R
C26 C 0.4808(5) -0.0136(4) 0.1501(4) 0.0832(19) Uani 1 1 d .
H26 H 0.5116 -0.0563 0.1793 0.100 Uiso 1 1 calc R
C27 C 0.4494(5) -0.0397(4) 0.0908(4) 0.088(2) Uani 1 1 d .
H27 H 0.4621 -0.0990 0.0797 0.106 Uiso 1 1 calc R
C28 C 0.3986(4) 0.0224(4) 0.0470(3) 0.0720(15) Uani 1 1 d .
H28 H 0.3756 0.0042 0.0068 0.086 Uiso 1 1 calc R
C29 C 0.3825(4) 0.1103(3) 0.0630(2) 0.0535(12) Uani 1 1 d .
C30 C 0.3284(4) 0.1856(3) 0.0214(2) 0.0508(11) Uani 1 1 d .
H30 H 0.3031 0.1663 -0.0208 0.061 Uiso 1 1 calc R
C31 C 0.4190(4) 0.2625(3) 0.0296(2) 0.0513(11) Uani 1 1 d .
C32 C 0.4637(4) 0.3033(4) -0.0164(3) 0.0678(14) Uani 1 1 d .
H32 H 0.4387 0.2857 -0.0566 0.081 Uiso 1 1 calc R
C33 C 0.5451(5) 0.3699(5) -0.0013(3) 0.084(2) Uani 1 1 d .
H33 H 0.5763 0.3972 -0.0316 0.101 Uiso 1 1 calc R
C34 C 0.5816(5) 0.3970(4) 0.0578(4) 0.0793(18) Uani 1 1 d .
H34 H 0.6368 0.4426 0.0671 0.095 Uiso 1 1 calc R
C35 C 0.5364(4) 0.3567(4) 0.1041(3) 0.0641(14) Uani 1 1 d .
H35 H 0.5606 0.3749 0.1443 0.077 Uiso 1 1 calc R
C36 C 0.4547(3) 0.2892(3) 0.0887(2) 0.0482(10) Uani 1 1 d .
C37 C 0.0497(8) 0.1095(5) -0.0472(4) 0.121(2) Uani 1 1 d DU
H37A H -0.0218 0.0989 -0.0334 0.145 Uiso 1 1 calc R
H37B H 0.1097 0.0723 -0.0230 0.145 Uiso 1 1 calc R
C38 C 0.0350(12) 0.0845(9) -0.1115(5) 0.174(4) Uani 1 1 d DU
H38A H -0.0184 0.1270 -0.1354 0.209 Uiso 1 1 calc R
H38B H -0.0003 0.0248 -0.1171 0.209 Uiso 1 1 calc R
C39 C 0.1456(17) 0.0828(14) -0.1364(8) 0.261(7) Uani 1 1 d DU
H39A H 0.1952 0.0379 -0.1126 0.314 Uiso 1 1 calc R
H39B H 0.1825 0.1411 -0.1260 0.314 Uiso 1 1 calc R
C40 C 0.1528(17) 0.0652(15) -0.2022(8) 0.270(7) Uani 1 1 d DU
H40A H 0.1110 0.1116 -0.2275 0.405 Uiso 1 1 calc R
H40B H 0.1195 0.0071 -0.2145 0.405 Uiso 1 1 calc R
H40C H 0.2323 0.0659 -0.2059 0.405 Uiso 1 1 calc R
C41 C 0.2193(4) 0.4857(4) 0.1755(2) 0.0634(13) Uani 1 1 d .
H41A H 0.1432 0.4832 0.1504 0.095 Uiso 1 1 calc R
H41B H 0.2760 0.4808 0.1505 0.095 Uiso 1 1 calc R
H41C H 0.2291 0.5423 0.1970 0.095 Uiso 1 1 calc R
N1 N 0.2248(2) 0.3189(2) 0.20160(14) 0.0362(7) Uani 1 1 d .
Cl1 Cl 0.2818(4) -0.0342(2) 0.2697(3) 0.118(2) Uani 0.50 1 d P
O1 O 0.0810(3) 0.2035(2) -0.03969(13) 0.0558(8) Uani 1 1 d .
Ag1 Ag 0.2500 0.12115(4) 0.2500 0.0673(3) Uani 1 2 d S

loop_
_atom_site_aniso_label
_atom_site_aniso_U_11
_atom_site_aniso_U_22
_atom_site_aniso_U_33
_atom_site_aniso_U_23
_atom_site_aniso_U_13
_atom_site_aniso_U_12
C1 0.031(3) 0.038(3) 0.037(3) 0.000 0.008(2) 0.000
C2 0.045(2) 0.040(2) 0.036(2) -0.0004(18) 0.0016(16) -0.0018(16)
C3 0.038(2) 0.041(2) 0.033(2) -0.0054(18) 0.0028(15) -0.0048(16)
C4 0.0326(18) 0.042(2) 0.032(2) -0.0005(18) 0.0046(14) -0.0052(16)
C5 0.0363(19) 0.048(2) 0.035(2) -0.0044(19) 0.0071(16) -0.0029(17)
C6 0.032(2) 0.049(2) 0.044(2) 0.004(2) 0.0049(16) -0.0011(16)
C7 0.043(2) 0.068(3) 0.052(3) 0.004(2) 0.0167(19) -0.006(2)
C8 0.054(3) 0.081(4) 0.074(4) 0.010(3) 0.030(3) -0.011(3)
C9 0.046(3) 0.075(4) 0.076(4) 0.001(3) 0.021(2) -0.021(2)
C10 0.042(2) 0.062(3) 0.059(3) -0.007(2) 0.0041(19) -0.008(2)
C11 0.0284(19) 0.053(3) 0.049(3) 0.005(2) 0.0039(16) -0.0020(16)
C12 0.034(2) 0.057(3) 0.034(2) 0.000(2) 0.0000(15) -0.0064(18)
C13 0.0323(19) 0.057(3) 0.044(2) 0.008(2) 0.0068(16) -0.0056(17)
C14 0.047(2) 0.068(3) 0.050(3) 0.014(2) 0.0068(19) -0.006(2)
C15 0.060(3) 0.067(4) 0.076(4) 0.026(3) 0.012(3) -0.001(2)
C16 0.062(3) 0.054(3) 0.094(5) 0.004(3) 0.016(3) 0.000(2)
C17 0.051(3) 0.053(3) 0.068(3) -0.005(3) 0.014(2) -0.003(2)
C18 0.0311(19) 0.052(2) 0.049(3) 0.006(2) 0.0087(17) -0.0029(17)
C19 0.036(2) 0.048(2) 0.036(2) -0.0001(18) 0.0051(16) -0.0063(16)
C20 0.042(2) 0.052(3) 0.035(2) -0.0089(19) 0.0078(17) -0.0109(17)
C21 0.039(2) 0.045(2) 0.040(2) -0.0050(19) 0.0091(17) -0.0022(17)
C22 0.034(2) 0.043(2) 0.044(2) -0.0026(19) 0.0084(16) 0.0000(16)
C23 0.031(2) 0.059(3) 0.045(2) -0.001(2) 0.0042(17) -0.0012(17)
C24 0.032(2) 0.053(3) 0.072(3) 0.005(2) 0.020(2) -0.0004(17)
C25 0.047(3) 0.072(4) 0.078(4) 0.021(3) 0.020(2) 0.004(2)
C26 0.071(4) 0.062(4) 0.125(6) 0.028(4) 0.038(4) 0.012(3)
C27 0.080(4) 0.048(3) 0.145(7) -0.005(4) 0.046(4) 0.002(3)
C28 0.066(3) 0.056(3) 0.099(4) -0.016(3) 0.032(3) -0.005(3)
C29 0.043(2) 0.056(3) 0.067(3) -0.009(2) 0.025(2) -0.0048(19)
C30 0.049(2) 0.059(3) 0.048(3) -0.013(2) 0.0180(19) -0.002(2)
C31 0.039(2) 0.060(3) 0.059(3) 0.002(2) 0.019(2) 0.0021(19)
C32 0.061(3) 0.079(4) 0.069(3) 0.009(3) 0.026(2) -0.004(3)
C33 0.065(3) 0.097(5) 0.099(5) 0.032(4) 0.036(3) -0.003(3)
C34 0.054(3) 0.071(4) 0.115(6) 0.014(4) 0.023(3) -0.016(3)
C35 0.045(3) 0.064(3) 0.081(4) 0.001(3) 0.010(2) -0.006(2)
C36 0.035(2) 0.050(2) 0.061(3) 0.002(2) 0.0121(18) -0.0011(18)
C37 0.130(6) 0.080(5) 0.130(5) -0.034(5) -0.026(4) -0.029(4)
C38 0.208(7) 0.152(7) 0.145(5) -0.066(6) -0.001(5) -0.046(7)
C39 0.290(10) 0.286(12) 0.224(8) -0.029(9) 0.090(8) 0.045(9)
C40 0.297(11) 0.301(12) 0.223(8) -0.052(9) 0.079(8) 0.008(9)
C41 0.076(3) 0.052(3) 0.054(3) 0.014(2) -0.006(2) -0.009(2)
N1 0.0344(16) 0.0428(19) 0.0304(17) 0.0002(15) 0.0043(12) -0.0029(13)
Cl1 0.132(5) 0.0517(15) 0.184(7) 0.022(2) 0.065(4) 0.0226(18)
O1 0.0585(18) 0.071(2) 0.0366(17) -0.0146(16) 0.0065(13) -0.0057(16)
Ag1 0.0760(4) 0.0431(3) 0.0911(5) 0.000 0.0369(3) 0.000

loop_
_atom_type_symbol
_atom_type_description
_atom_type_scat_dispersion_real
_atom_type_scat_dispersion_imag
_atom_type_scat_source
C C 0.0033 0.0016 'International Tables Vol C Tables 4.2.6.8 and 6.1.1.4'
H H 0.0000 0.0000 'International Tables Vol C Tables 4.2.6.8 and 6.1.1.4'
N N 0.0061 0.0033 'International Tables Vol C Tables 4.2.6.8 and 6.1.1.4'
Cl Cl 0.1484 0.1585 'International Tables Vol C Tables 4.2.6.8 and 6.1.1.4'
O O 0.0106 0.0060 'International Tables Vol C Tables 4.2.6.8 and 6.1.1.4'
Ag Ag -0.8971 1.1015 'International Tables Vol C Tables 4.2.6.8 and 6.1.1.4'

loop_
_geom_angle_atom_site_label_1
_geom_angle_atom_site_label_2
_geom_angle_atom_site_label_3
_geom_angle
_geom_angle_site_symmetry_1
_geom_angle_site_symmetry_3
N1 C1 N1 104.8(5) 2 .
N1 C1 Ag1 127.6(2) 2 .
N1 C1 Ag1 127.6(2) . .
C2 C2 N1 106.2(2) 2 .
C2 C2 C41 130.7(3) 2 .
N1 C2 C41 122.9(4) . .
C22 C3 C4 119.7(4) . .
C22 C3 N1 120.4(3) . .
C4 C3 N1 119.9(3) . .
C19 C4 C3 119.5(3) . .
C19 C4 C5 113.3(3) . .
C3 C4 C5 127.2(3) . .
C4 C5 C6 105.6(3) . .
C4 C5 C18 106.1(3) . .
C6 C5 C18 104.8(3) . .
C4 C5 H5 113.2 . .
C6 C5 H5 113.2 . .
C18 C5 H5 113.2 . .
C11 C6 C7 121.6(4) . .
C11 C6 C5 113.0(3) . .
C7 C6 C5 125.3(4) . .
C8 C7 C6 117.3(4) . .
C8 C7 H7 121.4 . .
C6 C7 H7 121.4 . .
C9 C8 C7 121.5(4) . .
C9 C8 H8 119.2 . .
C7 C8 H8 119.2 . .
C8 C9 C10 120.3(4) . .
C8 C9 H9 119.8 . .
C10 C9 H9 119.8 . .
C11 C10 C9 119.0(5) . .
C11 C10 H10 120.5 . .
C9 C10 H10 120.5 . .
C6 C11 C10 120.3(4) . .
C6 C11 C12 113.9(3) . .
C10 C11 C12 125.7(4) . .
C11 C12 C13 104.9(3) . .
C11 C12 C19 105.7(3) . .
C13 C12 C19 105.6(3) . .
C11 C12 H12 113.3 . .
C13 C12 H12 113.3 . .
C19 C12 H12 113.3 . .
C14 C13 C18 120.2(4) . .
C14 C13 C12 126.9(4) . .
C18 C13 C12 112.9(4) . .
C13 C14 C15 120.4(5) . .
C13 C14 H14 119.8 . .
C15 C14 H14 119.8 . .
C14 C15 C16 119.8(5) . .
C14 C15 H15 120.1 . .
C16 C15 H15 120.1 . .
C17 C16 C15 120.2(5) . .
C17 C16 H16 119.9 . .
C15 C16 H16 119.9 . .
C18 C17 C16 119.3(5) . .
C18 C17 H17 120.3 . .
C16 C17 H17 120.3 . .
C17 C18 C13 120.0(4) . .
C17 C18 C5 127.0(4) . .
C13 C18 C5 113.0(4) . .
C4 C19 C20 121.3(4) . .
C4 C19 C12 113.3(3) . .
C20 C19 C12 125.3(4) . .
O1 C20 C21 120.6(4) . .
O1 C20 C19 121.0(4) . .
C21 C20 C19 118.2(4) . .
C20 C21 C22 120.4(4) . .
C20 C21 C30 125.8(4) . .
C22 C21 C30 113.9(3) . .
C3 C22 C21 120.9(3) . .
C3 C22 C23 126.4(4) . .
C21 C22 C23 112.7(3) . .
C22 C23 C36 105.0(3) . .
C22 C23 C24 105.1(3) . .
C36 C23 C24 105.7(3) . .
C22 C23 H23 113.4 . .
C36 C23 H23 113.4 . .
C24 C23 H23 113.4 . .
C25 C24 C29 121.1(5) . .
C25 C24 C23 126.5(5) . .
C29 C24 C23 112.4(4) . .
C24 C25 C26 118.4(6) . .
C24 C25 H25 120.8 . .
C26 C25 H25 120.8 . .
C27 C26 C25 121.1(6) . .
C27 C26 H26 119.5 . .
C25 C26 H26 119.5 . .
C26 C27 C28 120.1(6) . .
C26 C27 H27 120.0 . .
C28 C27 H27 120.0 . .
C29 C28 C27 120.0(6) . .
C29 C28 H28 120.0 . .
C27 C28 H28 120.0 . .
C28 C29 C24 119.3(5) . .
C28 C29 C30 126.7(5) . .
C24 C29 C30 114.0(4) . .
C29 C30 C21 105.7(4) . .
C29 C30 C31 105.7(4) . .
C21 C30 C31 104.7(4) . .
C29 C30 H30 113.3 . .
C21 C30 H30 113.3 . .
C31 C30 H30 113.3 . .
C36 C31 C32 120.7(5) . .
C36 C31 C30 113.2(4) . .
C32 C31 C30 126.0(5) . .
C33 C32 C31 118.7(6) . .
C33 C32 H32 120.7 . .
C31 C32 H32 120.7 . .
C32 C33 C34 121.0(5) . .
C32 C33 H33 119.5 . .
C34 C33 H33 119.5 . .
C33 C34 C35 120.5(5) . .
C33 C34 H34 119.7 . .
C35 C34 H34 119.7 . .
C36 C35 C34 118.2(6) . .
C36 C35 H35 120.9 . .
C34 C35 H35 120.9 . .
C31 C36 C35 120.8(4) . .
C31 C36 C23 114.0(4) . .
C35 C36 C23 125.2(5) . .
O1 C37 C38 109.5(8) . .
O1 C37 H37A 109.8 . .
C38 C37 H37A 109.8 . .
O1 C37 H37B 109.8 . .
C38 C37 H37B 109.8 . .
H37A C37 H37B 108.2 . .
C37 C38 C39 115.3(11) . .
C37 C38 H38A 108.4 . .
C39 C38 H38A 108.4 . .
C37 C38 H38B 108.4 . .
C39 C38 H38B 108.4 . .
H38A C38 H38B 107.5 . .
C38 C39 C40 125.6(18) . .
C38 C39 H39A 105.9 . .
C40 C39 H39A 105.9 . .
C38 C39 H39B 105.9 . .
C40 C39 H39B 105.9 . .
H39A C39 H39B 106.2 . .
C39 C40 H40A 109.5 . .
C39 C40 H40B 109.5 . .
H40A C40 H40B 109.5 . .
C39 C40 H40C 109.5 . .
H40A C40 H40C 109.5 . .
H40B C40 H40C 109.5 . .
C2 C41 H41A 109.5 . .
C2 C41 H41B 109.5 . .
H41A C41 H41B 109.5 . .
C2 C41 H41C 109.5 . .
H41A C41 H41C 109.5 . .
H41B C41 H41C 109.5 . .
C1 N1 C2 111.4(3) . .
C1 N1 C3 124.2(3) . .
C2 N1 C3 124.3(3) . .
Cl1 Cl1 Ag1 77.20(12) 2 .
C20 O1 C37 113.7(5) . .
C1 Ag1 Cl1 167.20(12) . .
C1 Ag1 Cl1 167.20(12) . 2
Cl1 Ag1 Cl1 25.6(2) . 2

loop_
_geom_bond_atom_site_label_1
_geom_bond_atom_site_label_2
_geom_bond_distance
_geom_bond_site_symmetry_2
C1 N1 1.351(5) 2
C1 N1 1.351(5) .
C1 Ag1 2.090(5) .
C2 C2 1.356(8) 2
C2 N1 1.401(5) .
C2 C41 1.475(6) .
C3 C22 1.377(5) .
C3 C4 1.394(5) .
C3 N1 1.440(5) .
C4 C19 1.388(5) .
C4 C5 1.517(5) .
C5 C6 1.524(6) .
C5 C18 1.534(6) .
C5 H5 0.9800 .
C6 C11 1.381(6) .
C6 C7 1.401(6) .
C7 C8 1.396(7) .
C7 H7 0.9300 .
C8 C9 1.380(8) .
C8 H8 0.9300 .
C9 C10 1.396(7) .
C9 H9 0.9300 .
C10 C11 1.386(6) .
C10 H10 0.9300 .
C11 C12 1.519(6) .
C12 C13 1.524(6) .
C12 C19 1.528(5) .
C12 H12 0.9800 .
C13 C14 1.367(6) .
C13 C18 1.403(6) .
C14 C15 1.380(8) .
C14 H14 0.9300 .
C15 C16 1.395(8) .
C15 H15 0.9300 .
C16 C17 1.392(8) .
C16 H16 0.9300 .
C17 C18 1.382(7) .
C17 H17 0.9300 .
C19 C20 1.403(6) .
C20 O1 1.373(5) .
C20 C21 1.388(6) .
C21 C22 1.395(6) .
C21 C30 1.521(5) .
C22 C23 1.534(5) .
C23 C36 1.536(6) .
C23 C24 1.541(6) .
C23 H23 0.9800 .
C24 C25 1.371(7) .
C24 C29 1.401(7) .
C25 C26 1.390(9) .
C25 H25 0.9300 .
C26 C27 1.366(10) .
C26 H26 0.9300 .
C27 C28 1.388(9) .
C27 H27 0.9300 .
C28 C29 1.368(7) .
C28 H28 0.9300 .
C29 C30 1.508(7) .
C30 C31 1.544(6) .
C30 H30 0.9800 .
C31 C36 1.369(7) .
C31 C32 1.390(7) .
C32 C33 1.367(8) .
C32 H32 0.9300 .
C33 C34 1.373(10) .
C33 H33 0.9300 .
C34 C35 1.397(8) .
C34 H34 0.9300 .
C35 C36 1.380(6) .
C35 H35 0.9300 .
C37 O1 1.435(8) .
C37 C38 1.471(12) .
C37 H37A 0.9700 .
C37 H37B 0.9700 .
C38 C39 1.522(14) .
C38 H38A 0.9700 .
C38 H38B 0.9700 .
C39 C40 1.523(15) .
C39 H39A 0.9700 .
C39 H39B 0.9700 .
C40 H40A 0.9600 .
C40 H40B 0.9600 .
C40 H40C 0.9600 .
C41 H41A 0.9600 .
C41 H41B 0.9600 .
C41 H41C 0.9600 .
Cl1 Cl1 1.040(10) 2
Cl1 Ag1 2.348(3) .
Ag1 Cl1 2.348(3) 2

loop_
_geom_torsion_atom_site_label_1
_geom_torsion_atom_site_label_2
_geom_torsion_atom_site_label_3
_geom_torsion_atom_site_label_4
_geom_torsion
_geom_torsion_site_symmetry_1
_geom_torsion_site_symmetry_4
C22 C3 C4 C19 0.6(6) . .
N1 C3 C4 C19 179.6(4) . .
C22 C3 C4 C5 -179.1(4) . .
N1 C3 C4 C5 -0.2(6) . .
C19 C4 C5 C6 55.7(4) . .
C3 C4 C5 C6 -124.5(4) . .
C19 C4 C5 C18 -55.1(4) . .
C3 C4 C5 C18 124.7(4) . .
C4 C5 C6 C11 -56.1(4) . .
C18 C5 C6 C11 55.7(4) . .
C4 C5 C6 C7 125.8(4) . .
C18 C5 C6 C7 -122.4(4) . .
C11 C6 C7 C8 0.5(7) . .
C5 C6 C7 C8 178.4(4) . .
C6 C7 C8 C9 -0.5(8) . .
C7 C8 C9 C10 0.7(8) . .
C8 C9 C10 C11 -0.7(8) . .
C7 C6 C11 C10 -0.6(6) . .
C5 C6 C11 C10 -178.8(4) . .
C7 C6 C11 C12 179.0(4) . .
C5 C6 C11 C12 0.8(5) . .
C9 C10 C11 C6 0.7(7) . .
C9 C10 C11 C12 -178.8(4) . .
C6 C11 C12 C13 -57.0(4) . .
C10 C11 C12 C13 122.6(5) . .
C6 C11 C12 C19 54.4(5) . .
C10 C11 C12 C19 -126.1(5) . .
C11 C12 C13 C14 -123.4(4) . .
C19 C12 C13 C14 125.2(4) . .
C11 C12 C13 C18 55.4(4) . .
C19 C12 C13 C18 -56.0(4) . .
C18 C13 C14 C15 -0.6(6) . .
C12 C13 C14 C15 178.1(4) . .
C13 C14 C15 C16 -1.0(7) . .
C14 C15 C16 C17 2.4(7) . .
C15 C16 C17 C18 -2.1(7) . .
C16 C17 C18 C13 0.6(6) . .
C16 C17 C18 C5 -178.2(4) . .
C14 C13 C18 C17 0.8(6) . .
C12 C13 C18 C17 -178.1(4) . .
C14 C13 C18 C5 179.7(4) . .
C12 C13 C18 C5 0.8(4) . .
C4 C5 C18 C17 -126.2(4) . .
C6 C5 C18 C17 122.3(4) . .
C4 C5 C18 C13 54.9(4) . .
C6 C5 C18 C13 -56.5(4) . .
C3 C4 C19 C20 0.7(6) . .
C5 C4 C19 C20 -179.5(4) . .
C3 C4 C19 C12 179.7(4) . .
C5 C4 C19 C12 -0.5(5) . .
C11 C12 C19 C4 -54.5(5) . .
C13 C12 C19 C4 56.3(4) . .
C11 C12 C19 C20 124.5(4) . .
C13 C12 C19 C20 -124.7(4) . .
C4 C19 C20 O1 -178.0(4) . .
C12 C19 C20 O1 3.1(7) . .
C4 C19 C20 C21 -2.4(6) . .
C12 C19 C20 C21 178.7(4) . .
O1 C20 C21 C22 178.4(4) . .
C19 C20 C21 C22 2.7(6) . .
O1 C20 C21 C30 -1.4(7) . .
C19 C20 C21 C30 -177.1(4) . .
C4 C3 C22 C21 -0.3(6) . .
N1 C3 C22 C21 -179.2(4) . .
C4 C3 C22 C23 178.3(4) . .
N1 C3 C22 C23 -0.7(6) . .
C20 C21 C22 C3 -1.5(6) . .
C30 C21 C22 C3 178.4(4) . .
C20 C21 C22 C23 179.8(4) . .
C30 C21 C22 C23 -0.4(5) . .
C3 C22 C23 C36 -122.9(5) . .
C21 C22 C23 C36 55.7(5) . .
C3 C22 C23 C24 125.9(4) . .
C21 C22 C23 C24 -55.5(5) . .
C22 C23 C24 C25 -124.2(4) . .
C36 C23 C24 C25 125.1(4) . .
C22 C23 C24 C29 56.6(4) . .
C36 C23 C24 C29 -54.1(4) . .
C29 C24 C25 C26 -0.8(6) . .
C23 C24 C25 C26 -180.0(4) . .
C24 C25 C26 C27 2.5(8) . .
C25 C26 C27 C28 -2.9(9) . .
C26 C27 C28 C29 1.5(8) . .
C27 C28 C29 C24 0.1(7) . .
C27 C28 C29 C30 -179.6(4) . .
C25 C24 C29 C28 -0.5(6) . .
C23 C24 C29 C28 178.8(4) . .
C25 C24 C29 C30 179.3(4) . .
C23 C24 C29 C30 -1.4(5) . .
C28 C29 C30 C21 125.1(5) . .
C24 C29 C30 C21 -54.7(5) . .
C28 C29 C30 C31 -124.2(5) . .
C24 C29 C30 C31 56.0(4) . .
C20 C21 C30 C29 -124.2(5) . .
C22 C21 C30 C29 55.9(5) . .
C20 C21 C30 C31 124.3(5) . .
C22 C21 C30 C31 -55.5(5) . .
C29 C30 C31 C36 -55.0(5) . .
C21 C30 C31 C36 56.4(5) . .
C29 C30 C31 C32 124.8(5) . .
C21 C30 C31 C32 -123.7(5) . .
C36 C31 C32 C33 0.8(8) . .
C30 C31 C32 C33 -179.0(5) . .
C31 C32 C33 C34 -0.8(9) . .
C32 C33 C34 C35 0.3(9) . .
C33 C34 C35 C36 0.1(8) . .
C32 C31 C36 C35 -0.4(7) . .
C30 C31 C36 C35 179.4(4) . .
C32 C31 C36 C23 179.2(4) . .
C30 C31 C36 C23 -0.9(5) . .
C34 C35 C36 C31 0.0(7) . .
C34 C35 C36 C23 -179.7(4) . .
C22 C23 C36 C31 -55.2(5) . .
C24 C23 C36 C31 55.6(5) . .
C22 C23 C36 C35 124.4(5) . .
C24 C23 C36 C35 -124.8(5) . .
O1 C37 C38 C39 69.1(15) . .
C37 C38 C39 C40 -175.8(16) . .
N1 C1 N1 C2 0.03(18) 2 .
Ag1 C1 N1 C2 -179.97(18) . .
N1 C1 N1 C3 -177.1(3) 2 .
Ag1 C1 N1 C3 2.9(3) . .
C2 C2 N1 C1 -0.1(5) 2 .
C41 C2 N1 C1 175.6(3) . .
C2 C2 N1 C3 177.0(4) 2 .
C41 C2 N1 C3 -7.3(6) . .
C22 C3 N1 C1 -75.3(4) . .
C4 C3 N1 C1 105.8(4) . .
C22 C3 N1 C2 108.0(4) . .
C4 C3 N1 C2 -70.9(5) . .
C21 C20 O1 C37 88.9(6) . .
C19 C20 O1 C37 -95.6(6) . .
C38 C37 O1 C20 -169.7(7) . .
N1 C1 Ag1 Cl1 -29.2(8) 2 .
N1 C1 Ag1 Cl1 150.8(8) . .
N1 C1 Ag1 Cl1 150.8(8) 2 2
N1 C1 Ag1 Cl1 -29.2(8) . 2
Cl1 Cl1 Ag1 C1 180.000(2) 2 .
